data_8100542
loop_
_publ_author_name
'Hauss\"uhl, Eiken'
'Giester, G.'
'Tillmanns, E.'

_publ_section_title
;
Crystal structure of bis(trimethylammonium) zirconium bis(nitrilotriacetate) 
dihydrate, [NH(CH~3~)~3~]~2~Zr[N(CH~2~COO)~3~]~2~ &#x00B7; 2H~2~O
;
_journal_issue 1
_journal_name_full 'Zeitschrift f\"ur Kristallographie - New Crystal Structures'
_journal_page_first 69
_journal_page_last 70
_journal_volume 217
_journal_year 2002
_chemical_formula_structural '(NH(CH3 )3)2 Zr(N(CH2 COO)3)2 (H2O)2'
_chemical_formula_sum 'C18 H36 N4 O14 Zr'
_chemical_formula_weight 623.73
_space_group_IT_number 19
_symmetry_cell_setting orthorhombic
_symmetry_space_group_name_Hall 'P 2ac 2ab'
_symmetry_space_group_name_H-M 'P 21 21 21'
_cell_angle_alpha 90.00
_cell_angle_beta 90.00
_cell_angle_gamma 90.00
_cell_formula_units_Z 4
_cell_length_a 9.812(2)
_cell_length_b 12.026(2)
_cell_length_c 21.347(4)
_cell_measurement_temperature 100(2)
_cell_volume 2518.9(8)
_diffrn_ambient_temperature 100(2)
_exptl_crystal_density_diffrn 1.645
_exptl_crystal_density_meas 1.611(2)
_cod_database_code 8100542

loop_
_symmetry_equiv_pos_as_xyz
'x, y, z'
'-x+1/2, -y, z+1/2'
'-x, y+1/2, -z+1/2'
'x+1/2, -y+1/2, -z'

loop_
_atom_site_label
_atom_site_type_symbol
_atom_site_fract_x
_atom_site_fract_y
_atom_site_fract_z
_atom_site_U_iso_or_equiv
_atom_site_adp_type
_atom_site_occupancy
_atom_site_symmetry_multiplicity
_atom_site_calc_flag
_atom_site_refinement_flags
_atom_site_disorder_assembly
_atom_site_disorder_group
Zr Zr 0.748227(17) 0.425013(11) 0.782774(6) 0.01002(6) Uani 1 4 d . . .
N1 N 0.94957(15) 0.52139(12) 0.74117(7) 0.0131(3) Uani 1 4 d . . .
N2 N 0.54916(15) 0.32627(12) 0.73885(6) 0.0130(3) Uani 1 4 d . . .
N3 N 0.72013(16) 0.60184(13) 0.94827(7) 0.0175(3) Uani 1 4 d . . .
N4 N 0.7593(2) 0.11619(12) 0.93927(6) 0.0173(3) Uani 1 4 d . . .
C11 C 0.9730(2) 0.48464(16) 0.67583(8) 0.0162(4) Uani 1 4 d . . .
C12 C 0.92678(19) 0.64384(15) 0.74383(8) 0.0158(4) Uani 1 4 d . . .
C13 C 1.06649(18) 0.48841(16) 0.78196(9) 0.0172(4) Uani 1 4 d . . .
C14 C 0.90750(18) 0.37336(15) 0.66298(8) 0.0144(4) Uani 1 4 d . . .
C15 C 0.83077(18) 0.67609(14) 0.79646(7) 0.0131(3) Uani 1 4 d . . .
C16 C 1.02088(18) 0.46001(16) 0.84841(8) 0.0151(4) Uani 1 4 d . . .
C21 C 0.5281(2) 0.36285(16) 0.67318(8) 0.0151(4) Uani 1 4 d . . .
C22 C 0.5748(2) 0.20438(15) 0.74178(8) 0.0154(4) Uani 1 4 d . . .
C23 C 0.42993(17) 0.35718(16) 0.77899(8) 0.0163(4) Uani 1 4 d . . .
C24 C 0.59537(19) 0.47413(15) 0.66072(8) 0.0139(4) Uani 1 4 d . . .
C25 C 0.66706(18) 0.17652(15) 0.79644(8) 0.0136(3) Uani 1 4 d . . .
C26 C 0.47172(18) 0.39186(16) 0.84492(8) 0.0145(4) Uani 1 4 d . . .
C31 C 0.6053(2) 0.6811(2) 0.95379(10) 0.0279(5) Uani 1 4 d . . .
C32 C 0.8522(2) 0.6541(2) 0.96583(11) 0.0270(5) Uani 1 4 d . . .
C33 C 0.6945(3) 0.49842(19) 0.98506(10) 0.0277(5) Uani 1 4 d . . .
C41 C 0.6350(2) 0.1753(2) 0.96204(11) 0.0228(5) Uani 1 4 d . . .
C42 C 0.8838(2) 0.1845(2) 0.94972(10) 0.0215(5) Uani 1 4 d . . .
C43 C 0.7714(3) 0.00418(16) 0.96893(9) 0.0278(6) Uani 1 4 d . . .
O14A O 0.91698(14) 0.33119(12) 0.61067(6) 0.0203(3) Uani 1 4 d . . .
O14B O 0.83819(12) 0.32993(10) 0.70894(5) 0.0134(2) Uani 1 4 d . . .
O15A O 0.82061(13) 0.77320(11) 0.81308(6) 0.0182(3) Uani 1 4 d . . .
O15B O 0.75895(15) 0.59474(9) 0.81956(5) 0.0163(2) Uani 1 4 d . . .
O16A O 1.09374(14) 0.47834(12) 0.89363(6) 0.0223(3) Uani 1 4 d . . .
O16B O 0.90329(13) 0.41126(12) 0.85171(6) 0.0177(3) Uani 1 4 d . . .
O24A O 0.58825(14) 0.51565(11) 0.60820(6) 0.0194(3) Uani 1 4 d . . .
O24B O 0.66286(12) 0.51751(10) 0.70704(6) 0.0140(2) Uani 1 4 d . . .
O25A O 0.67790(14) 0.07812(10) 0.81413(6) 0.0165(3) Uani 1 4 d . . .
O25B O 0.73354(14) 0.25665(9) 0.82092(5) 0.0156(3) Uani 1 4 d . . .
O26A O 0.39792(14) 0.37503(12) 0.88998(6) 0.0204(3) Uani 1 4 d . . .
O26B O 0.58651(13) 0.44598(12) 0.84771(6) 0.0174(3) Uani 1 4 d . . .
OW1 O 0.27827(14) 0.65870(14) 0.90281(6) 0.0255(3) Uani 1 4 d . . .
OW2 O 0.21779(14) 0.19163(13) 0.90054(6) 0.0242(3) Uani 1 4 d . . .
H11A H 1.072(3) 0.483(2) 0.6675(10) 0.029(6) Uiso 1 4 d . . .
H11B H 0.927(2) 0.5332(18) 0.6435(9) 0.013(5) Uiso 1 4 d . . .
H12A H 0.877(2) 0.6639(18) 0.7044(10) 0.018(5) Uiso 1 4 d . . .
H12B H 1.014(3) 0.682(2) 0.7476(11) 0.026(6) Uiso 1 4 d . . .
H13A H 1.112(2) 0.416(2) 0.7615(9) 0.017(5) Uiso 1 4 d . . .
H13B H 1.141(2) 0.549(2) 0.7821(11) 0.034(6) Uiso 1 4 d . . .
H21A H 0.428(2) 0.370(2) 0.6633(10) 0.030(6) Uiso 1 4 d . . .
H21B H 0.574(2) 0.3124(17) 0.6421(9) 0.008(5) Uiso 1 4 d . . .
H22A H 0.625(2) 0.1820(18) 0.7032(9) 0.015(5) Uiso 1 4 d . . .
H22B H 0.492(2) 0.1630(19) 0.7472(10) 0.014(5) Uiso 1 4 d . . .
H23A H 0.360(2) 0.2923(19) 0.7805(10) 0.025(6) Uiso 1 4 d . . .
H23B H 0.383(2) 0.428(2) 0.7569(9) 0.024(6) Uiso 1 4 d . . .
H31A H 0.603(3) 0.695(2) 0.9949(10) 0.030(6) Uiso 1 4 d . . .
H31B H 0.518(3) 0.636(2) 0.9385(10) 0.037(7) Uiso 1 4 d . . .
H31C H 0.626(3) 0.746(3) 0.9265(13) 0.053(9) Uiso 1 4 d . . .
H32A H 0.844(2) 0.686(2) 1.0124(11) 0.030(6) Uiso 1 4 d . . .
H32B H 0.926(3) 0.597(2) 0.9609(11) 0.035(7) Uiso 1 4 d . . .
H32C H 0.870(3) 0.718(3) 0.9360(11) 0.043(8) Uiso 1 4 d . . .
H33A H 0.692(2) 0.518(2) 1.0295(11) 0.036(7) Uiso 1 4 d . . .
H33B H 0.602(3) 0.466(2) 0.9674(12) 0.046(8) Uiso 1 4 d . . .
H33C H 0.781(3) 0.451(2) 0.9798(12) 0.040(7) Uiso 1 4 d . . .
H41A H 0.642(2) 0.182(2) 1.0071(11) 0.034(7) Uiso 1 4 d . . .
H41B H 0.554(3) 0.127(2) 0.9490(10) 0.033(7) Uiso 1 4 d . . .
H41C H 0.628(3) 0.248(2) 0.9419(11) 0.037(7) Uiso 1 4 d . . .
H42A H 0.891(2) 0.196(2) 0.9937(11) 0.032(7) Uiso 1 4 d . . .
H42B H 0.962(3) 0.144(2) 0.9355(10) 0.031(7) Uiso 1 4 d . . .
H42C H 0.871(2) 0.2527(19) 0.9268(9) 0.015(5) Uiso 1 4 d . . .
H43A H 0.784(2) 0.0120(19) 1.0119(11) 0.029(6) Uiso 1 4 d . . .
H43B H 0.682(2) -0.039(2) 0.9597(10) 0.018(5) Uiso 1 4 d . . .
H43C H 0.856(3) -0.033(3) 0.9514(13) 0.045(8) Uiso 1 4 d . . .
HN4A H 0.745(2) 0.1059(18) 0.8971(10) 0.028(5) Uiso 1 4 d . . .
HN3A H 0.724(2) 0.5850(15) 0.9079(11) 0.020(5) Uiso 1 4 d . . .
HW1A H 0.207(3) 0.720(2) 0.8924(13) 0.058(9) Uiso 1 4 d D . .
HW1B H 0.238(3) 0.596(2) 0.8929(12) 0.044(8) Uiso 1 4 d D . .
HW2A H 0.259(3) 0.254(2) 0.8878(11) 0.048(7) Uiso 1 4 d D . .
HW2B H 0.291(3) 0.131(3) 0.8942(13) 0.060(10) Uiso 1 4 d D . .

loop_
_atom_site_aniso_label
_atom_site_aniso_U_11
_atom_site_aniso_U_22
_atom_site_aniso_U_33
_atom_site_aniso_U_23
_atom_site_aniso_U_13
_atom_site_aniso_U_12
Zr 0.01055(9) 0.01084(9) 0.00867(9) 0.00005(5) -0.00010(10) -0.00160(7)
N1 0.0140(7) 0.0119(8) 0.0133(7) 0.0001(6) 0.0004(6) -0.0006(6)
N2 0.0138(7) 0.0137(8) 0.0116(6) 0.0004(6) 0.0000(6) 0.0002(6)
N3 0.0204(9) 0.0204(8) 0.0117(7) -0.0013(6) -0.0009(6) -0.0004(6)
N4 0.0203(8) 0.0186(7) 0.0129(6) -0.0002(5) 0.0011(7) 0.0007(8)
C11 0.0190(10) 0.0196(10) 0.0101(8) 0.0002(7) 0.0031(7) -0.0002(8)
C12 0.0162(9) 0.0122(9) 0.0190(9) 0.0004(7) 0.0034(7) -0.0016(7)
C13 0.0131(8) 0.0222(10) 0.0163(8) 0.0026(8) -0.0003(8) 0.0000(7)
C14 0.0130(8) 0.0176(10) 0.0125(8) 0.0022(7) 0.0004(7) 0.0032(7)
C15 0.0120(8) 0.0139(9) 0.0134(8) -0.0002(7) -0.0032(6) -0.0010(7)
C16 0.0131(8) 0.0144(9) 0.0177(9) 0.0019(7) -0.0020(7) -0.0016(7)
C21 0.0174(9) 0.0174(10) 0.0105(8) 0.0008(7) -0.0030(7) -0.0001(8)
C22 0.0188(9) 0.0111(9) 0.0163(8) 0.0003(7) -0.0036(7) -0.0021(7)
C23 0.0114(8) 0.0217(10) 0.0159(8) -0.0023(7) 0.0009(7) -0.0006(7)
C24 0.0134(8) 0.0160(9) 0.0122(8) -0.0008(7) 0.0006(7) 0.0036(7)
C25 0.0133(8) 0.0148(9) 0.0127(8) -0.0002(7) 0.0030(7) -0.0015(7)
C26 0.0134(8) 0.0140(9) 0.0162(9) -0.0007(7) 0.0010(7) 0.0011(7)
C31 0.0269(12) 0.0374(14) 0.0195(10) 0.0028(10) -0.0013(9) 0.0120(10)
C32 0.0210(11) 0.0357(13) 0.0243(11) -0.0042(10) -0.0002(9) -0.0059(10)
C33 0.0441(13) 0.0201(11) 0.0190(10) 0.0021(8) -0.0014(9) -0.0030(10)
C41 0.0198(11) 0.0266(12) 0.0219(11) -0.0059(9) -0.0006(8) 0.0017(9)
C42 0.0185(11) 0.0271(12) 0.0188(10) -0.0002(9) -0.0020(8) -0.0023(9)
C43 0.0418(18) 0.0201(9) 0.0216(9) 0.0059(7) 0.0026(9) 0.0018(10)
O14A 0.0236(7) 0.0236(8) 0.0137(6) -0.0030(5) -0.0004(6) 0.0005(6)
O14B 0.0143(6) 0.0131(6) 0.0128(6) -0.0015(5) 0.0020(5) 0.0015(5)
O15A 0.0200(7) 0.0135(6) 0.0211(7) -0.0026(5) -0.0003(5) 0.0008(5)
O15B 0.0182(6) 0.0160(6) 0.0146(5) -0.0035(4) 0.0035(6) -0.0048(7)
O16A 0.0204(7) 0.0263(8) 0.0201(7) 0.0032(6) -0.0067(6) -0.0058(6)
O16B 0.0166(6) 0.0214(8) 0.0150(6) 0.0046(5) -0.0048(5) -0.0062(5)
O24A 0.0217(7) 0.0233(8) 0.0130(6) 0.0037(5) 0.0000(5) 0.0005(6)
O24B 0.0146(6) 0.0132(6) 0.0141(6) 0.0012(5) -0.0022(5) 0.0013(5)
O25A 0.0189(7) 0.0142(6) 0.0163(7) 0.0017(5) 0.0002(5) 0.0011(5)
O25B 0.0191(7) 0.0137(6) 0.0141(5) 0.0035(4) -0.0042(6) -0.0031(6)
O26A 0.0190(7) 0.0239(8) 0.0183(6) -0.0012(5) 0.0060(6) -0.0047(6)
O26B 0.0165(6) 0.0203(7) 0.0154(6) -0.0047(5) 0.0032(5) -0.0057(6)
OW1 0.0237(9) 0.0229(7) 0.0300(7) 0.0062(6) -0.0068(6) -0.0055(6)
OW2 0.0229(8) 0.0227(7) 0.0271(7) -0.0033(6) 0.0054(6) -0.0040(6)

loop_
_geom_bond_atom_site_label_1
_geom_bond_atom_site_label_2
_geom_bond_distance
_geom_bond_site_symmetry_2
_geom_bond_publ_flag
Zr O26B 2.1220(13) . ?
Zr O16B 2.1232(13) . ?
Zr O24B 2.1336(12) . ?
Zr O14B 2.1380(12) . ?
Zr O25B 2.1870(12) . ?
Zr O15B 2.1895(12) . ?
Zr N1 2.4566(15) . ?
Zr N2 2.4708(15) . ?
N1 C11 1.481(2) . ?
N1 C12 1.491(2) . ?
N1 C13 1.494(2) . ?
N2 C21 1.484(2) . ?
N2 C22 1.488(2) . ?
N2 C23 1.497(2) . ?
N3 C31 1.480(3) . ?
N3 C32 1.489(3) . ?
N3 C33 1.492(3) . ?
N3 HN3A 0.89(2) . ?
N4 C42 1.488(3) . ?
N4 C41 1.493(3) . ?
N4 C43 1.493(2) . ?
N4 HN4A 0.92(2) . ?
C11 C14 1.510(3) . ?
C11 H11A 0.98(3) . ?
C11 H11B 1.01(2) . ?
C12 C15 1.517(2) . ?
C12 H12A 1.00(2) . ?
C12 H12B 0.97(3) . ?
C13 C16 1.526(2) . ?
C13 H13A 1.07(2) . ?
C13 H13B 1.03(3) . ?
C14 O14A 1.230(2) . ?
C14 O14B 1.303(2) . ?
C15 O15A 1.225(2) . ?
C15 O15B 1.303(2) . ?
C16 O16A 1.221(2) . ?
C16 O16B 1.296(2) . ?
C21 C24 1.516(3) . ?
C21 H21A 1.01(2) . ?
C21 H21B 1.00(2) . ?
C22 C25 1.515(2) . ?
C22 H22A 0.99(2) . ?
C22 H22B 0.96(2) . ?
C23 C26 1.524(2) . ?
C23 H23A 1.04(2) . ?
C23 H23B 1.08(2) . ?
C24 O24A 1.229(2) . ?
C24 O24B 1.299(2) . ?
C25 O25A 1.247(2) . ?
C25 O25B 1.276(2) . ?
C26 O26A 1.221(2) . ?
C26 O26B 1.302(2) . ?
C31 H31A 0.89(2) . ?
C31 H31B 1.06(3) . ?
C31 H31C 1.00(3) . ?
C32 H32A 1.07(2) . ?
C32 H32B 1.00(3) . ?
C32 H32C 1.01(3) . ?
C33 H33A 0.98(2) . ?
C33 H33B 1.06(3) . ?
C33 H33C 1.02(3) . ?
C41 H41A 0.97(2) . ?
C41 H41B 1.02(3) . ?
C41 H41C 0.97(3) . ?
C42 H42A 0.95(2) . ?
C42 H42B 0.95(3) . ?
C42 H42C 0.96(2) . ?
C43 H43A 0.93(2) . ?
C43 H43B 1.03(2) . ?
C43 H43C 1.01(3) . ?
OW1 HW1A 1.04(3) . ?
OW1 HW1B 0.88(3) . ?
OW2 HW2A 0.90(3) . ?
OW2 HW2B 1.03(3) . ?
